data_4127513
loop_
_publ_author_name
'Song, Fangyuan'
'Al-Ameed, Karrar'
'Schilling, Mauro'
'Fox, Thomas'
'Luber, Sandra'
'Patzke, Greta R.'

_publ_section_title
;
 Mechanistically Driven Control over Cubane Oxo Cluster Catalysts.
;
_journal_issue 22
_journal_name_full 'Journal of the American Chemical Society'
_journal_page_first 8846
_journal_page_last 8857
_journal_paper_doi 10.1021/jacs.9b01356
_journal_volume 141
_journal_year 2019
_chemical_formula_moiety 'C50 H47 Co4 N8 O15, B F4, H2 O'
_chemical_formula_sum 'C50 H51 B Co4 F4 N8 O17'
_chemical_formula_weight 1358.51
_space_group_crystal_system triclinic
_space_group_IT_number 2
_space_group_name_Hall '-P 1'
_space_group_name_H-M_alt 'P -1'
_symmetry_space_group_name_Hall '-P 1'
_symmetry_space_group_name_H-M 'P -1'
_atom_sites_solution_hydrogens mixed
_audit_creation_date 2018-06-01
_audit_creation_method
;
Olex2 1.2
(compiled 2018.05.18 svn.r3508 for OlexSys, GUI svn.r5497)
;
_cell_angle_alpha 89.780(3)
_cell_angle_beta 73.273(4)
_cell_angle_gamma 86.642(3)
_cell_formula_units_Z 2
_cell_length_a 12.7299(4)
_cell_length_b 14.2087(5)
_cell_length_c 15.7489(8)
_cell_measurement_reflns_used 13035
_cell_measurement_temperature 183.05(10)
_cell_measurement_theta_max 26.2910
_cell_measurement_theta_min 2.6830
_cell_volume 2723.1(2)
_computing_cell_refinement 'CrysAlisPro 1.171.39.9b (Rigaku OD, 2015)'
_computing_data_collection 'CrysAlisPro 1.171.39.9b (Rigaku OD, 2015)'
_computing_data_reduction 'CrysAlisPro 1.171.39.9b (Rigaku OD, 2015)'
_computing_molecular_graphics 'Olex2 (Dolomanov et al., 2009)'
_computing_publication_material 'Olex2 (Dolomanov et al., 2009)'
_computing_structure_refinement 'ShelXL (Sheldrick, 2015)'
_diffrn_ambient_temperature 183.05(10)
_diffrn_detector_area_resol_mean 10.4498
_diffrn_detector_type Ruby
_diffrn_measured_fraction_theta_full 0.999
_diffrn_measured_fraction_theta_max 0.998
_diffrn_measurement_details
;
List of Runs (angles in degrees, time in seconds):

  # Type    Start    End  Width  t~exp~   \w     \q     \k     \f   Frames
--------------------------------------------------------------------------
  1  \w    -10.00  74.00   1.00   50.00    --   20.59  60.00 106.54   84
  2  \w     -8.00  21.00   1.00   50.00    --   20.59  60.00 -12.39   29
  3  \w     70.00  95.00   1.00   50.00    --   20.59  60.00 -12.39   25
  4  \w     15.00  42.00   1.00   50.00    --   20.59  60.00 153.89   27
  5  \w      9.00  52.00   1.00   50.00    --   20.59  60.00 -80.52   43
  6  \w     10.00  35.00   1.00   50.00    --   20.59  60.00   4.65   25
  7  \w    -48.00 -12.00   1.00   50.00    --   20.59 -57.00  60.00   36
  8  \w    -53.00  50.00   1.00   50.00    --   20.59 -57.00 -60.00  103
  9  \w     -2.00  93.00   1.00   50.00    --   20.59  60.00-155.02   95
 10  \w    -53.00  50.00   1.00   50.00    --   20.59 -57.00  60.00  103
 11  \w    -53.00  50.00   1.00   50.00    --   20.59 -57.00-150.00  103
 12  \w     -6.00  96.00   1.00   50.00    --   20.59  38.00   0.00  102
 13  \w    -54.00 -19.00   1.00   50.00    --   20.59 -60.00  -4.16   35
;
_diffrn_measurement_device 'four-circle diffractometer'
_diffrn_measurement_device_type 'Xcalibur, Ruby'
_diffrn_measurement_method '\w scans'
_diffrn_radiation_type MoK\a
_diffrn_radiation_wavelength 0.71073
_diffrn_reflns_av_R_equivalents 0.0528
_diffrn_reflns_av_unetI/netI 0.0448
_diffrn_reflns_Laue_measured_fraction_full 0.999
_diffrn_reflns_Laue_measured_fraction_max 0.998
_diffrn_reflns_limit_h_max 15
_diffrn_reflns_limit_h_min -15
_diffrn_reflns_limit_k_max 17
_diffrn_reflns_limit_k_min -17
_diffrn_reflns_limit_l_max 19
_diffrn_reflns_limit_l_min -19
_diffrn_reflns_number 48988
_diffrn_reflns_point_group_measured_fraction_full 0.999
_diffrn_reflns_point_group_measured_fraction_max 0.998
_diffrn_reflns_theta_full 26.000
_diffrn_reflns_theta_max 26.372
_diffrn_reflns_theta_min 2.701
_exptl_absorpt_coefficient_mu 1.290
_exptl_absorpt_correction_T_max 0.879
_exptl_absorpt_correction_T_min 0.721
_exptl_absorpt_correction_type gaussian
_exptl_absorpt_process_details
;
CrysAlisPro 1.171.39.9b (Rigaku Oxford Diffraction, 2015)
Numerical absorption correction based on gaussian integration over
            a multifaceted crystal model
Empirical absorption correction using spherical harmonics,
 implemented in SCALE3 ABSPACK scaling algorithm.
;
_exptl_crystal_colour 'metallic intense purple'
_exptl_crystal_density_diffrn 1.657
_exptl_crystal_description block
_exptl_crystal_F_000 1384
_exptl_crystal_size_max 0.43
_exptl_crystal_size_mid 0.221
_exptl_crystal_size_min 0.144
_platon_squeeze_details
;) TITL 1-3oac-bf4P -1 R = 0.05 CELL 12.7299 14.2087 15.7489 89.78 73.27 86.64 SPGR P-1 C101 0.845 0.099 0.203 ! 1.55 eA-3 Q102 0.387 0.629 0.219 ! 1.26 eA-3 C103 0.907 0.008 0.040 ! 1.21 eA-3 Q104 0.409 0.800 0.344 ! 1.20 eA-3 Q105 0.236 0.621 0.437 ! 1.11 eA-3 C106 0.908 0.140 0.130 ! 1.03 eA-3 C107 0.869 0.061 0.129 ! 0.98 eA-3 Q108 0.168 0.759 0.315 ! 0.93 eA-3 Q109 0.218 0.844 0.221 ! 0.91 eA-3 Q110 0.419 0.723 0.120 ! 0.82 eA-3 Q111 0.924 0.261 0.301 ! 0.78 eA-3 C112 0.783 0.066 0.170 ! 0.75 eA-3 Q113 0.857 0.496 0.290 ! 0.73 eA-3 Q114 0.281 0.719 0.341 ! 0.72 eA-3 C115 0.952 0.985 0.095 ! 0.63 eA-3 Q116 0.921 0.277 0.207 ! 0.62 eA-3 Q117 0.893 0.200 0.165 ! 0.57 eA-3 Q118 0.795 0.607 0.479 ! 0.57 eA-3 Q119 0.203 0.552 0.226 ! 0.53 eA-3 Q120 0.015 0.811 0.355 ! 0.53 eA-3 C121 0.916 0.092 0.070 ! 0.53 eA-3 Q122 0.435 0.893 0.250 ! 0.52 eA-3 Q123 0.822 0.354 0.207 ! 0.51 eA-3 ) 
_shelx_fab_checksum                20262
_platon_squeeze_details            ?
loop_
  _platon_squeeze_void_nr
  _platon_squeeze_void_average_x
  _platon_squeeze_void_average_y
  _platon_squeeze_void_average_z
  _platon_squeeze_void_volume
  _platon_squeeze_void_count_electrons
  _platon_squeeze_void_content
 1 0.000 0.000 0.000 136 20 ' '
 2 0.291 0.282 0.413 9 0 ' '
 3 0.708 0.718 0.587 9 0 ' '

_platon_squeeze_void_probe_radius  1.20
_olex2_submission_special_instructions  'No special instructions were received'
_oxdiff_exptl_absorpt_empirical_details Empirical correction (ABSPACK) includes: - Absorption correction using spherical harmonics - Frame scaling 
# start Validation Reply Form
_vrf_CHEMW03_1-3oac-bf4_sq PROBLEM: The ratio of given/expected molecular weight as RESPONSE: 10 e/cavity per asymmetric unit was observed by using SQUEEZE, which equates 1 isolated water. The final refinement was based on such SQUEEZE result. However, such ignored water is still counted into UNIT, and the difference between given/expected molecular weight is caused by such scenario.
;
_refine_diff_density_max 1.193
_refine_diff_density_min -0.531
_refine_diff_density_rms 0.082
_refine_ls_extinction_method none
_refine_ls_goodness_of_fit_ref 1.029
_refine_ls_hydrogen_treatment mixed
_refine_ls_matrix_type full
_refine_ls_number_parameters 767
_refine_ls_number_reflns 11133
_refine_ls_number_restraints 0
_refine_ls_restrained_S_all 1.029
_refine_ls_R_factor_all 0.0601
_refine_ls_R_factor_gt 0.0441
_refine_ls_shift/su_max 0.001
_refine_ls_shift/su_mean 0.000
_refine_ls_structure_factor_coef Fsqd
_refine_ls_weighting_details 'w=1/[\s^2^(Fo^2^)+(0.0431P)^2^+4.8371P] where P=(Fo^2^+2Fc^2^)/3'
_refine_ls_weighting_scheme calc
_refine_ls_wR_factor_gt 0.1022
_refine_ls_wR_factor_ref 0.1111
_reflns_Friedel_coverage 0.000
_reflns_number_gt 8885
_reflns_number_total 11133
_reflns_threshold_expression 'I > 2\s(I)'
_cod_data_source_file ja9b01356_si_002.cif
_cod_data_source_block 1891284(1-3oac-bf4_sq)
_cod_original_cell_volume 2723.13(19)
_cod_database_code 4127513
_shelx_shelxl_version_number 2018/3
_shelx_space_group_comment
;
The symmetry employed for this shelxl refinement is uniquely defined
by the following loop, which should always be used as a source of
symmetry information in preference to the above space-group names.
They are only intended as comments.
;
_shelx_estimated_absorpt_t_max 0.836
_shelx_estimated_absorpt_t_min 0.607
_olex2_refinement_description
;
1. Fixed Uiso
 At 1.2 times of:
  All C(H) groups
 At 1.5 times of:
  All C(H,H,H) groups
2.a Free rotating group:
 O16(H16A,H16B)
2.b Rotating group:
 O9(H9A,H9B)
2.c Aromatic/amide H refined with riding coordinates:
 C1(H1), C2(H2), C3(H3), C4(H4), C8(H8A), C9(H9), C10(H10), C11(H11), C12(H12),
  C13(H13), C14(H14), C15(H15), C19(H19), C20(H20), C21(H21), C22(H22),
 C23(H23), C24(H24), C25(H25), C26(H26), C30(H30), C31(H31), C32(H32), C33(H33),
  C34(H34), C35(H35), C36(H36), C37(H37), C41(H41), C42(H42), C43(H43), C44(H44)
2.d Idealised Me refined as rotating group:
 C46(H46A,H46B,H46C), C48(H48A,H48B,H48C), C50(H50A,H50B,H50C)
2.e Idealised tetrahedral OH refined as rotating group:
 O5(H5), O6(H6), O7(H7), O8(H8)
;
_platon_squeeze_void_probe_radius 1.20

loop_
_space_group_symop_operation_xyz
'x, y, z'
'-x, -y, -z'

loop_
_atom_site_label
_atom_site_type_symbol
_atom_site_fract_x
_atom_site_fract_y
_atom_site_fract_z
_atom_site_U_iso_or_equiv
_atom_site_adp_type
_atom_site_occupancy
_atom_site_site_symmetry_order
_atom_site_calc_flag
_atom_site_refinement_flags_posn
Co1 Co 0.73753(3) 0.33091(3) 0.61222(3) 0.02023(11) Uani 1 1 d .
Co2 Co 0.59333(3) 0.16031(3) 0.70182(3) 0.02223(11) Uani 1 1 d .
Co3 Co 0.61199(3) 0.33481(3) 0.82451(3) 0.01984(10) Uani 1 1 d .
Co4 Co 0.82551(3) 0.19378(3) 0.74220(3) 0.02019(11) Uani 1 1 d .
F1 F 0.9883(3) 0.3398(3) 0.1590(2) 0.0983(12) Uani 1 1 d .
F2 F 0.8425(4) 0.4379(3) 0.1735(3) 0.1261(16) Uani 1 1 d .
F3 F 0.8209(3) 0.2987(2) 0.2361(2) 0.0872(11) Uani 1 1 d .
F4 F 0.9041(2) 0.4097(2) 0.29086(17) 0.0682(8) Uani 1 1 d .
O1 O 0.58649(16) 0.31690(14) 0.69975(14) 0.0202(4) Uani 1 1 d .
O2 O 0.75364(17) 0.18198(14) 0.63795(14) 0.0203(4) Uani 1 1 d .
O3 O 0.78072(16) 0.33343(14) 0.73271(14) 0.0196(4) Uani 1 1 d .
O4 O 0.64535(17) 0.19328(14) 0.81326(14) 0.0207(5) Uani 1 1 d .
O5 O 0.46577(19) 0.44754(15) 0.70964(16) 0.0274(5) Uani 1 1 d .
H5 H 0.449969 0.447788 0.765238 0.036(11) Uiso 1 1 calc GR
O6 O 0.8430(2) 0.04273(15) 0.57085(16) 0.0298(5) Uani 1 1 d .
H6 H 0.793118 0.011514 0.603335 0.020(9) Uiso 1 1 calc GR
O7 O 0.92632(18) 0.42922(15) 0.68494(15) 0.0250(5) Uani 1 1 d .
H7 H 0.967610 0.382336 0.661498 0.028(10) Uiso 1 1 calc GR
O8 O 0.52291(18) 0.11057(16) 0.92134(16) 0.0278(5) Uani 1 1 d .
H8 H 0.476685 0.155134 0.920955 0.023(9) Uiso 1 1 calc GR
O9 O 0.7750(2) 0.47275(16) 0.59306(17) 0.0311(5) Uani 1 1 d .
H9A H 0.790973 0.487385 0.536768 0.070(16) Uiso 1 1 d GR
H9B H 0.831910 0.483926 0.611470 0.043(12) Uiso 1 1 d GR
O10 O 0.5624(2) 0.02573(17) 0.73337(18) 0.0404(6) Uani 1 1 d .
O11 O 0.6997(3) -0.0701(2) 0.6594(3) 0.0824(14) Uani 1 1 d .
O12 O 0.44941(18) 0.37960(16) 0.88012(15) 0.0267(5) Uani 1 1 d .
O13 O 0.3764(2) 0.25644(17) 0.95807(18) 0.0382(6) Uani 1 1 d .
O14 O 0.98328(18) 0.15911(16) 0.67162(16) 0.0310(5) Uani 1 1 d .
O15 O 1.06769(19) 0.29010(16) 0.62404(17) 0.0333(6) Uani 1 1 d .
O16 O 0.8208(2) 0.5494(2) 0.4302(2) 0.0429(7) Uani 1 1 d .
H16A H 0.840682 0.525472 0.376817 0.22(5) Uiso 1 1 d G
H16B H 0.839157 0.607634 0.428436 0.064(16) Uiso 1 1 d G
N1 N 0.6308(2) 0.34844(18) 0.53173(18) 0.0235(6) Uani 1 1 d .
N2 N 0.4259(2) 0.20294(19) 0.73204(19) 0.0272(6) Uani 1 1 d .
N3 N 0.8801(2) 0.28052(19) 0.51042(18) 0.0256(6) Uani 1 1 d .
N4 N 0.6059(2) 0.13238(19) 0.56497(19) 0.0287(6) Uani 1 1 d .
N5 N 0.6613(2) 0.47350(18) 0.82769(18) 0.0231(6) Uani 1 1 d .
N6 N 0.8869(2) 0.26436(18) 0.83924(18) 0.0236(6) Uani 1 1 d .
N7 N 0.6429(2) 0.29920(18) 0.94726(17) 0.0230(6) Uani 1 1 d .
N8 N 0.8047(2) 0.06655(18) 0.81161(18) 0.0238(6) Uani 1 1 d .
C1 C 0.6611(3) 0.3537(2) 0.4428(2) 0.0300(8) Uani 1 1 d .
H1 H 0.736614 0.343285 0.411158 0.036 Uiso 1 1 calc R
C2 C 0.5866(3) 0.3736(3) 0.3958(2) 0.0357(8) Uani 1 1 d .
H2 H 0.610305 0.376766 0.332976 0.043 Uiso 1 1 calc R
C3 C 0.4775(3) 0.3887(3) 0.4414(2) 0.0364(9) Uani 1 1 d .
H3 H 0.424819 0.403378 0.410458 0.044 Uiso 1 1 calc R
C4 C 0.4452(3) 0.3824(2) 0.5326(2) 0.0312(8) Uani 1 1 d .
H4 H 0.369952 0.392226 0.565269 0.037 Uiso 1 1 calc R
C5 C 0.5242(3) 0.3614(2) 0.5756(2) 0.0236(7) Uani 1 1 d .
C6 C 0.4962(3) 0.3545(2) 0.6769(2) 0.0230(7) Uani 1 1 d .
C7 C 0.3994(3) 0.2922(2) 0.7146(2) 0.0247(7) Uani 1 1 d .
C8 C 0.2908(3) 0.3267(3) 0.7338(2) 0.0315(8) Uani 1 1 d .
H8A H 0.273331 0.390338 0.721624 0.038 Uiso 1 1 calc R
C9 C 0.2088(3) 0.2672(3) 0.7706(2) 0.0390(9) Uani 1 1 d .
H9 H 0.133904 0.289149 0.782987 0.047 Uiso 1 1 calc R
C10 C 0.2356(3) 0.1754(3) 0.7897(3) 0.0440(10) Uani 1 1 d .
H10 H 0.179865 0.133764 0.816032 0.053 Uiso 1 1 calc R
C11 C 0.3456(3) 0.1456(3) 0.7695(3) 0.0369(9) Uani 1 1 d .
H11 H 0.364861 0.082640 0.782404 0.044 Uiso 1 1 calc R
C12 C 0.9604(3) 0.3322(3) 0.4634(2) 0.0326(8) Uani 1 1 d .
H12 H 0.950465 0.398876 0.469254 0.039 Uiso 1 1 calc R
C13 C 1.0561(3) 0.2940(3) 0.4074(3) 0.0398(9) Uani 1 1 d .
H13 H 1.111795 0.333233 0.375825 0.048 Uiso 1 1 calc R
C14 C 1.0702(3) 0.1971(3) 0.3976(2) 0.0408(10) Uani 1 1 d .
H14 H 1.135765 0.168554 0.358925 0.049 Uiso 1 1 calc R
C15 C 0.9874(3) 0.1424(3) 0.4448(2) 0.0351(9) Uani 1 1 d .
H15 H 0.994769 0.075665 0.438610 0.042 Uiso 1 1 calc R
C16 C 0.8936(3) 0.1863(2) 0.5013(2) 0.0262(7) Uani 1 1 d .
C17 C 0.7994(3) 0.1323(2) 0.5580(2) 0.0248(7) Uani 1 1 d .
C18 C 0.7092(3) 0.1242(2) 0.5115(2) 0.0274(7) Uani 1 1 d .
C19 C 0.7326(3) 0.1054(3) 0.4221(3) 0.0387(9) Uani 1 1 d .
H19 H 0.806508 0.098602 0.385562 0.046 Uiso 1 1 calc R
C20 C 0.6460(4) 0.0967(3) 0.3866(3) 0.0500(11) Uani 1 1 d .
H20 H 0.659650 0.084147 0.325000 0.060 Uiso 1 1 calc R
C21 C 0.5403(4) 0.1063(3) 0.4408(3) 0.0442(10) Uani 1 1 d .
H21 H 0.479881 0.101077 0.417514 0.053 Uiso 1 1 calc R
C22 C 0.5235(3) 0.1236(3) 0.5293(3) 0.0366(9) Uani 1 1 d .
H22 H 0.450202 0.129560 0.566979 0.044 Uiso 1 1 calc R
C23 C 0.5915(3) 0.5486(2) 0.8585(2) 0.0290(8) Uani 1 1 d .
H23 H 0.515749 0.538673 0.883984 0.035 Uiso 1 1 calc R
C24 C 0.6251(3) 0.6390(2) 0.8547(2) 0.0298(8) Uani 1 1 d .
H24 H 0.573636 0.690498 0.877270 0.036 Uiso 1 1 calc R
C25 C 0.7352(3) 0.6538(2) 0.8176(2) 0.0305(8) Uani 1 1 d .
H25 H 0.760417 0.715776 0.813410 0.037 Uiso 1 1 calc R
C26 C 0.8080(3) 0.5770(2) 0.7865(2) 0.0265(7) Uani 1 1 d .
H26 H 0.884260 0.585112 0.761770 0.032 Uiso 1 1 calc R
C27 C 0.7678(3) 0.4886(2) 0.7923(2) 0.0216(7) Uani 1 1 d .
C28 C 0.8417(2) 0.3997(2) 0.7576(2) 0.0215(7) Uani 1 1 d .
C29 C 0.8900(2) 0.3580(2) 0.8294(2) 0.0224(7) Uani 1 1 d .
C30 C 0.9346(3) 0.4136(2) 0.8810(2) 0.0278(7) Uani 1 1 d .
H30 H 0.939617 0.479322 0.870909 0.033 Uiso 1 1 calc R
C31 C 0.9712(3) 0.3720(3) 0.9467(3) 0.0351(8) Uani 1 1 d .
H31 H 0.999819 0.409032 0.984029 0.042 Uiso 1 1 calc R
C32 C 0.9662(3) 0.2755(3) 0.9584(2) 0.0340(8) Uani 1 1 d .
H32 H 0.990315 0.245199 1.003883 0.041 Uiso 1 1 calc R
C33 C 0.9253(3) 0.2250(3) 0.9021(2) 0.0298(8) Uani 1 1 d .
H33 H 0.924268 0.158546 0.908393 0.036 Uiso 1 1 calc R
C34 C 0.6590(3) 0.3586(2) 1.0076(2) 0.0274(7) Uani 1 1 d .
H34 H 0.654899 0.424311 0.996824 0.033 Uiso 1 1 calc R
C35 C 0.6810(3) 0.3295(3) 1.0838(2) 0.0345(8) Uani 1 1 d .
H35 H 0.693482 0.373811 1.124325 0.041 Uiso 1 1 calc R
C36 C 0.6847(3) 0.2337(3) 1.1006(2) 0.0380(9) Uani 1 1 d .
H36 H 0.699064 0.211035 1.153189 0.046 Uiso 1 1 calc R
C37 C 0.6672(3) 0.1723(3) 1.0396(2) 0.0344(8) Uani 1 1 d .
H37 H 0.668043 0.106403 1.050167 0.041 Uiso 1 1 calc R
C38 C 0.6483(3) 0.2066(2) 0.9628(2) 0.0230(7) Uani 1 1 d .
C39 C 0.6286(3) 0.1423(2) 0.8907(2) 0.0229(7) Uani 1 1 d .
C40 C 0.7090(3) 0.0556(2) 0.8737(2) 0.0240(7) Uani 1 1 d .
C41 C 0.6866(3) -0.0275(2) 0.9201(2) 0.0296(8) Uani 1 1 d .
H41 H 0.618171 -0.033419 0.963739 0.035 Uiso 1 1 calc R
C42 C 0.7655(3) -0.1014(2) 0.9018(3) 0.0346(8) Uani 1 1 d .
H42 H 0.752166 -0.158789 0.933175 0.041 Uiso 1 1 calc R
C43 C 0.8636(3) -0.0912(2) 0.8375(3) 0.0368(9) Uani 1 1 d .
H43 H 0.918954 -0.141203 0.823844 0.044 Uiso 1 1 calc R
C44 C 0.8797(3) -0.0066(2) 0.7934(2) 0.0306(8) Uani 1 1 d .
H44 H 0.946681 0.000043 0.748158 0.037 Uiso 1 1 calc R
C45 C 0.6110(3) -0.0537(3) 0.7149(3) 0.0368(9) Uani 1 1 d .
C46 C 0.5533(4) -0.1363(3) 0.7627(3) 0.0514(11) Uani 1 1 d .
H46A H 0.565467 -0.141280 0.821242 0.077 Uiso 1 1 calc GR
H46B H 0.582489 -0.194213 0.728320 0.077 Uiso 1 1 calc GR
H46C H 0.474365 -0.127153 0.769601 0.077 Uiso 1 1 calc GR
C47 C 0.3698(3) 0.3365(2) 0.9299(2) 0.0254(7) Uani 1 1 d .
C48 C 0.2594(3) 0.3910(3) 0.9569(2) 0.0316(8) Uani 1 1 d .
H48A H 0.252446 0.427820 1.010925 0.047 Uiso 1 1 calc GR
H48B H 0.200717 0.346896 0.968095 0.047 Uiso 1 1 calc GR
H48C H 0.253621 0.433590 0.909157 0.047 Uiso 1 1 calc GR
C49 C 1.0652(3) 0.2027(2) 0.6299(2) 0.0264(7) Uani 1 1 d .
C50 C 1.1685(3) 0.1432(3) 0.5844(3) 0.0390(9) Uani 1 1 d .
H50A H 1.197940 0.112291 0.629084 0.058 Uiso 1 1 calc GR
H50B H 1.223265 0.183571 0.547749 0.058 Uiso 1 1 calc GR
H50C H 1.151121 0.095287 0.546707 0.058 Uiso 1 1 calc GR
B1 B 0.8894(4) 0.3687(4) 0.2151(3) 0.0512(13) Uani 1 1 d .

loop_
_atom_site_aniso_label
_atom_site_aniso_U_11
_atom_site_aniso_U_22
_atom_site_aniso_U_33
_atom_site_aniso_U_23
_atom_site_aniso_U_13
_atom_site_aniso_U_12
Co1 0.0180(2) 0.0185(2) 0.0207(2) -0.00196(17) -0.00040(16) 0.00078(16)
Co2 0.0207(2) 0.0198(2) 0.0242(2) -0.00235(18) -0.00300(17) -0.00235(17)
Co3 0.0170(2) 0.0178(2) 0.0216(2) -0.00279(17) -0.00080(16) 0.00010(16)
Co4 0.0181(2) 0.0174(2) 0.0222(2) -0.00267(17) -0.00133(17) -0.00003(16)
F1 0.0593(19) 0.157(4) 0.070(2) -0.043(2) 0.0001(16) -0.029(2)
F2 0.165(4) 0.115(3) 0.145(4) 0.022(3) -0.115(4) -0.026(3)
F3 0.089(2) 0.103(3) 0.068(2) -0.0098(18) -0.0112(18) -0.050(2)
F4 0.0698(19) 0.094(2) 0.0425(15) -0.0132(15) -0.0156(14) -0.0197(16)
O1 0.0158(10) 0.0225(11) 0.0200(11) -0.0001(9) -0.0016(8) -0.0012(8)
O2 0.0200(11) 0.0196(10) 0.0197(11) -0.0054(9) -0.0035(9) 0.0011(9)
O3 0.0179(10) 0.0165(10) 0.0227(11) -0.0048(9) -0.0029(9) -0.0006(8)
O4 0.0219(11) 0.0183(10) 0.0197(11) -0.0007(9) -0.0023(9) -0.0021(9)
O5 0.0297(13) 0.0239(12) 0.0247(13) -0.0042(10) -0.0036(10) 0.0081(10)
O6 0.0318(13) 0.0186(11) 0.0340(14) -0.0043(10) -0.0031(11) 0.0068(10)
O7 0.0201(11) 0.0197(11) 0.0286(12) -0.0051(10) 0.0034(9) -0.0013(9)
O8 0.0218(11) 0.0242(12) 0.0321(13) 0.0034(10) 0.0006(10) -0.0005(10)
O9 0.0345(14) 0.0252(12) 0.0303(14) 0.0005(11) -0.0037(11) -0.0040(10)
O10 0.0492(16) 0.0211(12) 0.0454(16) 0.0007(11) -0.0043(13) -0.0052(11)
O11 0.051(2) 0.0366(17) 0.121(3) 0.0116(19) 0.034(2) 0.0085(15)
O12 0.0203(11) 0.0294(12) 0.0258(12) -0.0001(10) 0.0006(9) -0.0002(9)
O13 0.0310(14) 0.0295(13) 0.0435(16) 0.0053(12) 0.0059(11) 0.0005(11)
O14 0.0218(12) 0.0285(12) 0.0357(14) -0.0053(11) 0.0029(10) -0.0005(10)
O15 0.0255(12) 0.0261(13) 0.0408(15) -0.0016(11) 0.0022(11) 0.0005(10)
O16 0.0352(15) 0.0438(17) 0.0478(18) 0.0145(14) -0.0079(13) -0.0085(13)
N1 0.0241(14) 0.0222(13) 0.0224(14) 0.0000(11) -0.0045(11) 0.0015(11)
N2 0.0216(14) 0.0286(15) 0.0292(15) -0.0016(12) -0.0032(12) -0.0040(12)
N3 0.0230(14) 0.0282(15) 0.0202(14) -0.0017(12) 0.0011(11) 0.0032(11)
N4 0.0328(16) 0.0226(14) 0.0321(16) -0.0051(12) -0.0117(13) -0.0014(12)
N5 0.0199(13) 0.0182(13) 0.0267(15) -0.0040(11) -0.0001(11) 0.0020(10)
N6 0.0181(13) 0.0241(14) 0.0252(14) -0.0038(12) -0.0009(11) 0.0002(11)
N7 0.0175(13) 0.0257(14) 0.0217(14) -0.0038(11) 0.0009(11) -0.0005(11)
N8 0.0254(14) 0.0188(13) 0.0248(14) 0.0000(11) -0.0033(11) -0.0027(11)
C1 0.0331(19) 0.0275(17) 0.0264(18) 0.0024(15) -0.0047(15) 0.0017(15)
C2 0.046(2) 0.035(2) 0.0240(18) 0.0007(16) -0.0065(16) -0.0001(17)
C3 0.039(2) 0.038(2) 0.033(2) 0.0021(17) -0.0133(17) 0.0041(17)
C4 0.0284(18) 0.0342(19) 0.0297(19) 0.0014(15) -0.0069(15) 0.0012(15)
C5 0.0267(17) 0.0217(16) 0.0218(16) -0.0008(13) -0.0065(13) 0.0012(13)
C6 0.0192(15) 0.0241(16) 0.0244(17) -0.0019(13) -0.0045(13) 0.0018(13)
C7 0.0209(16) 0.0328(18) 0.0197(16) -0.0039(14) -0.0048(13) -0.0013(13)
C8 0.0224(17) 0.045(2) 0.0263(18) -0.0034(16) -0.0063(14) 0.0022(15)
C9 0.0204(17) 0.062(3) 0.031(2) -0.0075(19) -0.0015(15) -0.0020(17)
C10 0.028(2) 0.054(3) 0.046(2) -0.005(2) -0.0024(17) -0.0179(18)
C11 0.032(2) 0.0331(19) 0.041(2) -0.0002(17) -0.0017(17) -0.0085(16)
C12 0.0306(19) 0.0309(18) 0.0289(19) 0.0025(15) 0.0018(15) 0.0040(15)
C13 0.0292(19) 0.049(2) 0.032(2) 0.0081(18) 0.0061(16) 0.0018(17)
C14 0.034(2) 0.048(2) 0.0272(19) -0.0001(17) 0.0080(16) 0.0140(18)
C15 0.037(2) 0.0329(19) 0.0270(19) -0.0046(16) 0.0011(15) 0.0126(16)
C16 0.0263(17) 0.0285(17) 0.0203(16) -0.0040(14) -0.0026(13) 0.0056(14)
C17 0.0296(17) 0.0202(15) 0.0218(16) -0.0057(13) -0.0037(13) 0.0044(13)
C18 0.0308(18) 0.0211(16) 0.0299(18) -0.0079(14) -0.0091(15) 0.0043(14)
C19 0.046(2) 0.040(2) 0.030(2) -0.0104(17) -0.0112(17) 0.0057(18)
C20 0.072(3) 0.047(2) 0.034(2) -0.0114(19) -0.022(2) 0.005(2)
C21 0.051(3) 0.042(2) 0.049(3) -0.009(2) -0.030(2) -0.0028(19)
C22 0.038(2) 0.035(2) 0.042(2) -0.0065(17) -0.0184(17) -0.0039(16)
C23 0.0271(17) 0.0240(17) 0.0302(19) -0.0045(15) -0.0001(14) 0.0043(14)
C24 0.0317(18) 0.0227(16) 0.0298(19) -0.0075(14) -0.0017(15) 0.0052(14)
C25 0.039(2) 0.0167(15) 0.0335(19) -0.0021(14) -0.0063(16) -0.0034(14)
C26 0.0241(17) 0.0254(17) 0.0283(18) -0.0025(14) -0.0043(14) -0.0038(13)
C27 0.0222(16) 0.0208(15) 0.0197(16) -0.0047(13) -0.0026(13) -0.0005(12)
C28 0.0191(15) 0.0177(15) 0.0240(16) -0.0032(13) 0.0001(12) -0.0026(12)
C29 0.0123(14) 0.0250(16) 0.0273(17) -0.0055(14) -0.0018(12) 0.0000(12)
C30 0.0220(16) 0.0276(17) 0.0326(19) -0.0063(15) -0.0058(14) -0.0017(14)
C31 0.0257(18) 0.042(2) 0.039(2) -0.0123(17) -0.0118(16) 0.0001(16)
C32 0.0265(18) 0.045(2) 0.0310(19) -0.0006(17) -0.0093(15) 0.0011(16)
C33 0.0228(17) 0.0323(18) 0.0313(19) 0.0007(15) -0.0037(14) 0.0006(14)
C34 0.0216(16) 0.0280(17) 0.0278(18) -0.0057(14) 0.0011(13) -0.0043(13)
C35 0.0317(19) 0.043(2) 0.0264(19) -0.0071(16) -0.0036(15) -0.0048(16)
C36 0.043(2) 0.046(2) 0.0248(19) 0.0008(17) -0.0092(16) -0.0011(18)
C37 0.041(2) 0.0337(19) 0.0240(18) 0.0016(15) -0.0017(15) -0.0015(16)
C38 0.0213(16) 0.0241(16) 0.0193(16) 0.0002(13) 0.0012(12) -0.0018(13)
C39 0.0232(16) 0.0187(15) 0.0223(16) 0.0015(13) 0.0010(13) -0.0022(13)
C40 0.0280(17) 0.0192(15) 0.0220(16) 0.0003(13) -0.0027(13) -0.0006(13)
C41 0.0347(19) 0.0235(17) 0.0265(18) 0.0030(14) -0.0015(15) -0.0070(14)
C42 0.045(2) 0.0196(16) 0.037(2) 0.0055(15) -0.0089(17) -0.0027(15)
C43 0.040(2) 0.0231(17) 0.043(2) 0.0004(16) -0.0065(17) 0.0044(15)
C44 0.0289(18) 0.0243(17) 0.0330(19) -0.0039(15) -0.0010(15) 0.0031(14)
C45 0.041(2) 0.0284(19) 0.044(2) 0.0004(17) -0.0157(18) -0.0031(16)
C46 0.057(3) 0.033(2) 0.063(3) 0.012(2) -0.014(2) -0.010(2)
C47 0.0221(16) 0.0281(18) 0.0236(17) -0.0056(14) -0.0030(13) -0.0003(14)
C48 0.0204(17) 0.0368(19) 0.034(2) -0.0002(16) -0.0021(14) -0.0008(14)
C49 0.0211(16) 0.0310(18) 0.0256(17) -0.0054(14) -0.0049(13) 0.0011(14)
C50 0.0234(18) 0.036(2) 0.050(2) -0.0106(18) -0.0002(17) 0.0076(15)
B1 0.048(3) 0.069(4) 0.038(3) 0.003(3) -0.011(2) -0.020(3)

loop_
_atom_type_symbol
_atom_type_description
_atom_type_scat_dispersion_real
_atom_type_scat_dispersion_imag
_atom_type_scat_source
C C 0.0033 0.0016 'International Tables Vol C Tables 4.2.6.8 and 6.1.1.4'
H H 0.0000 0.0000 'International Tables Vol C Tables 4.2.6.8 and 6.1.1.4'
B B 0.0013 0.0007 'International Tables Vol C Tables 4.2.6.8 and 6.1.1.4'
Co Co 0.3494 0.9721 'International Tables Vol C Tables 4.2.6.8 and 6.1.1.4'
F F 0.0171 0.0103 'International Tables Vol C Tables 4.2.6.8 and 6.1.1.4'
N N 0.0061 0.0033 'International Tables Vol C Tables 4.2.6.8 and 6.1.1.4'
O O 0.0106 0.0060 'International Tables Vol C Tables 4.2.6.8 and 6.1.1.4'

loop_
_exptl_crystal_face_index_h
_exptl_crystal_face_index_k
_exptl_crystal_face_index_l
_exptl_crystal_face_perp_dist
0 -8 20 0.0705
-12 -13 5 0.0731
1 15 -14 0.0638
-14 -13 -2 0.0754
0 -20 -2 0.1380
14 14 2 0.0697
13 3 19 0.1070
10 14 14 0.0968
1 20 2 0.1187
12 13 -5 0.0709
1 -19 -5 0.1387
2 13 17 0.1055
-2 -16 -14 0.1173
-12 7 -18 0.1380
0 -1 -21 0.0976
-11 -11 -17 0.1024
-2 -16 12 0.0988
15 12 2 0.0673

loop_
_geom_angle_atom_site_label_1
_geom_angle_atom_site_label_2
_geom_angle_atom_site_label_3
_geom_angle
O1 Co1 O2 81.29(8)
O1 Co1 O3 80.58(8)
O1 Co1 O9 111.95(9)
O1 Co1 N1 77.02(9)
O1 Co1 N3 153.46(10)
O3 Co1 O2 78.70(8)
O3 Co1 N3 107.42(9)
O9 Co1 O2 160.63(9)
O9 Co1 O3 89.30(9)
O9 Co1 N1 89.77(10)
O9 Co1 N3 93.70(10)
N1 Co1 O2 107.46(9)
N1 Co1 O3 155.42(9)
N1 Co1 N3 97.15(10)
N3 Co1 O2 75.79(9)
O2 Co2 O1 79.80(8)
O2 Co2 O4 81.48(8)
O2 Co2 N2 150.16(10)
O2 Co2 N4 76.62(10)
O4 Co2 O1 77.98(8)
O4 Co2 N4 158.06(10)
O10 Co2 O1 163.83(9)
O10 Co2 O2 114.74(10)
O10 Co2 O4 96.58(10)
O10 Co2 N2 93.00(11)
O10 Co2 N4 91.36(11)
N2 Co2 O1 74.46(9)
N2 Co2 O4 107.19(10)
N2 Co2 N4 92.72(11)
N4 Co2 O1 99.26(9)
O1 Co3 O3 77.11(8)
O1 Co3 N5 106.06(10)
O1 Co3 N7 159.36(9)
O4 Co3 O1 82.64(8)
O4 Co3 O3 81.31(8)
O4 Co3 O12 116.20(9)
O4 Co3 N5 151.50(9)
O4 Co3 N7 76.85(9)
O12 Co3 O1 91.45(9)
O12 Co3 O3 158.01(9)
O12 Co3 N5 91.06(9)
O12 Co3 N7 95.43(9)
N5 Co3 O3 74.58(9)
N5 Co3 N7 93.27(11)
N7 Co3 O3 101.82(9)
O2 Co4 O4 76.89(8)
O2 Co4 N6 157.19(9)
O3 Co4 O2 81.61(8)
O3 Co4 O4 80.19(8)
O3 Co4 N6 75.73(9)
O3 Co4 N8 150.08(9)
O14 Co4 O2 97.74(9)
O14 Co4 O3 112.92(9)
O14 Co4 O4 165.26(9)
O14 Co4 N6 88.72(10)
O14 Co4 N8 94.56(10)
N6 Co4 O4 101.53(9)
N8 Co4 O2 107.11(10)
N8 Co4 O4 74.35(9)
N8 Co4 N6 94.06(10)
Co1 O1 Co2 97.29(8)
Co1 O1 Co3 104.10(9)
Co3 O1 Co2 95.89(8)
C6 O1 Co1 117.72(19)
C6 O1 Co2 112.35(18)
C6 O1 Co3 124.28(18)
Co2 O2 Co1 99.17(8)
Co2 O2 Co4 103.51(9)
Co4 O2 Co1 97.28(8)
C17 O2 Co1 109.81(18)
C17 O2 Co2 116.13(19)
C17 O2 Co4 126.25(18)
Co1 O3 Co3 97.52(8)
Co4 O3 Co1 100.38(9)
Co4 O3 Co3 98.40(9)
C28 O3 Co1 126.16(19)
C28 O3 Co3 111.33(17)
C28 O3 Co4 118.05(18)
Co2 O4 Co4 96.85(8)
Co3 O4 Co2 101.75(9)
Co3 O4 Co4 98.12(8)
C39 O4 Co2 126.75(19)
C39 O4 Co3 117.72(18)
C39 O4 Co4 110.33(18)
C6 O5 H5 109.5
C17 O6 H6 109.5
C28 O7 H7 109.5
C39 O8 H8 109.5
Co1 O9 H9A 111.2
Co1 O9 H9B 110.6
H9A O9 H9B 107.7
C45 O10 Co2 137.6(3)
C47 O12 Co3 130.4(2)
C49 O14 Co4 136.4(2)
H16A O16 H16B 109.4
C1 N1 Co1 126.2(2)
C5 N1 Co1 115.2(2)
C5 N1 C1 118.4(3)
C7 N2 Co2 117.8(2)
C7 N2 C11 119.3(3)
C11 N2 Co2 122.9(2)
C12 N3 Co1 126.4(2)
C12 N3 C16 118.3(3)
C16 N3 Co1 114.9(2)
C18 N4 Co2 114.3(2)
C22 N4 Co2 127.3(3)
C22 N4 C18 118.4(3)
C23 N5 Co3 124.0(2)
C27 N5 Co3 118.0(2)
C27 N5 C23 117.9(3)
C29 N6 Co4 113.9(2)
C33 N6 Co4 127.8(2)
C33 N6 C29 118.3(3)
C34 N7 Co3 127.2(2)
C38 N7 Co3 114.6(2)
C38 N7 C34 118.2(3)
C40 N8 Co4 118.4(2)
C40 N8 C44 118.2(3)
C44 N8 Co4 123.3(2)
N1 C1 H1 118.8
N1 C1 C2 122.4(3)
C2 C1 H1 118.8
C1 C2 H2 120.6
C3 C2 C1 118.9(3)
C3 C2 H2 120.6
C2 C3 H3 120.3
C2 C3 C4 119.4(3)
C4 C3 H3 120.3
C3 C4 H4 120.6
C3 C4 C5 118.8(3)
C5 C4 H4 120.6
N1 C5 C4 122.1(3)
N1 C5 C6 115.4(3)
C4 C5 C6 122.5(3)
O1 C6 O5 112.2(3)
O1 C6 C5 109.6(2)
O1 C6 C7 108.9(3)
O5 C6 C5 105.6(3)
O5 C6 C7 109.1(2)
C5 C6 C7 111.5(3)
N2 C7 C6 115.9(3)
N2 C7 C8 121.6(3)
C8 C7 C6 122.4(3)
C7 C8 H8A 120.6
C9 C8 C7 118.8(4)
C9 C8 H8A 120.6
C8 C9 H9 120.1
C8 C9 C10 119.9(3)
C10 C9 H9 120.1
C9 C10 H10 120.8
C9 C10 C11 118.4(4)
C11 C10 H10 120.8
N2 C11 C10 122.0(4)
N2 C11 H11 119.0
C10 C11 H11 119.0
N3 C12 H12 118.4
N3 C12 C13 123.3(3)
C13 C12 H12 118.4
C12 C13 H13 120.7
C12 C13 C14 118.6(4)
C14 C13 H13 120.7
C13 C14 H14 120.5
C13 C14 C15 119.0(3)
C15 C14 H14 120.5
C14 C15 H15 120.5
C14 C15 C16 119.0(3)
C16 C15 H15 120.5
N3 C16 C15 121.8(3)
N3 C16 C17 115.2(3)
C15 C16 C17 123.0(3)
O2 C17 C16 108.4(3)
O2 C17 C18 108.2(3)
O6 C17 O2 112.2(3)
O6 C17 C16 107.1(3)
O6 C17 C18 110.1(3)
C16 C17 C18 110.8(3)
N4 C18 C17 115.2(3)
N4 C18 C19 122.1(3)
C19 C18 C17 122.6(3)
C18 C19 H19 120.8
C18 C19 C20 118.4(4)
C20 C19 H19 120.8
C19 C20 H20 120.2
C21 C20 C19 119.5(4)
C21 C20 H20 120.2
C20 C21 H21 120.6
C22 C21 C20 118.8(4)
C22 C21 H21 120.6
N4 C22 C21 122.7(4)
N4 C22 H22 118.6
C21 C22 H22 118.6
N5 C23 H23 118.6
N5 C23 C24 122.7(3)
C24 C23 H23 118.6
C23 C24 H24 120.6
C23 C24 C25 118.9(3)
C25 C24 H24 120.6
C24 C25 H25 120.5
C24 C25 C26 118.9(3)
C26 C25 H25 120.5
C25 C26 H26 120.6
C27 C26 C25 118.7(3)
C27 C26 H26 120.6
N5 C27 C26 122.8(3)
N5 C27 C28 114.7(3)
C26 C27 C28 122.5(3)
O3 C28 O7 111.8(3)
O3 C28 C27 109.3(2)
O3 C28 C29 109.2(2)
O7 C28 C27 105.5(2)
O7 C28 C29 110.2(2)
C27 C28 C29 110.8(3)
N6 C29 C28 115.9(3)
N6 C29 C30 121.8(3)
C30 C29 C28 122.3(3)
C29 C30 H30 120.5
C31 C30 C29 118.9(3)
C31 C30 H30 120.5
C30 C31 H31 120.3
C30 C31 C32 119.5(3)
C32 C31 H31 120.3
C31 C32 H32 121.0
C33 C32 C31 118.0(3)
C33 C32 H32 121.0
N6 C33 C32 123.5(3)
N6 C33 H33 118.3
C32 C33 H33 118.3
N7 C34 H34 118.3
N7 C34 C35 123.4(3)
C35 C34 H34 118.3
C34 C35 H35 120.8
C34 C35 C36 118.4(3)
C36 C35 H35 120.8
C35 C36 H36 120.7
C37 C36 C35 118.7(4)
C37 C36 H36 120.7
C36 C37 H37 120.1
C36 C37 C38 119.8(3)
C38 C37 H37 120.1
N7 C38 C37 121.6(3)
N7 C38 C39 115.4(3)
C37 C38 C39 123.0(3)
O4 C39 O8 113.2(3)
O4 C39 C38 108.2(2)
O4 C39 C40 109.0(2)
O8 C39 C38 108.6(2)
O8 C39 C40 107.4(2)
C40 C39 C38 110.5(3)
N8 C40 C39 114.8(3)
N8 C40 C41 122.2(3)
C41 C40 C39 123.0(3)
C40 C41 H41 120.6
C42 C41 C40 118.9(3)
C42 C41 H41 120.6
C41 C42 H42 120.3
C43 C42 C41 119.4(3)
C43 C42 H42 120.3
C42 C43 H43 120.7
C42 C43 C44 118.5(3)
C44 C43 H43 120.7
N8 C44 C43 122.8(3)
N8 C44 H44 118.6
C43 C44 H44 118.6
O10 C45 C46 117.0(4)
O11 C45 O10 125.5(4)
O11 C45 C46 117.5(4)
C45 C46 H46A 109.5
C45 C46 H46B 109.5
C45 C46 H46C 109.5
H46A C46 H46B 109.5
H46A C46 H46C 109.5
H46B C46 H46C 109.5
O12 C47 C48 116.0(3)
O13 C47 O12 125.5(3)
O13 C47 C48 118.5(3)
C47 C48 H48A 109.5
C47 C48 H48B 109.5
C47 C48 H48C 109.5
H48A C48 H48B 109.5
H48A C48 H48C 109.5
H48B C48 H48C 109.5
O14 C49 C50 116.6(3)
O15 C49 O14 125.2(3)
O15 C49 C50 118.2(3)
C49 C50 H50A 109.5
C49 C50 H50B 109.5
C49 C50 H50C 109.5
H50A C50 H50B 109.5
H50A C50 H50C 109.5
H50B C50 H50C 109.5
F1 B1 F2 108.0(5)
F1 B1 F4 109.8(4)
F2 B1 F4 107.2(5)
F3 B1 F1 112.4(5)
F3 B1 F2 108.2(5)
F3 B1 F4 111.2(4)

loop_
_geom_bond_atom_site_label_1
_geom_bond_atom_site_label_2
_geom_bond_distance
Co1 O1 2.038(2)
Co1 O2 2.162(2)
Co1 O3 2.123(2)
Co1 O9 2.099(2)
Co1 N1 2.113(3)
Co1 N3 2.135(3)
Co2 O1 2.222(2)
Co2 O2 2.040(2)
Co2 O4 2.109(2)
Co2 O10 2.006(2)
Co2 N2 2.098(3)
Co2 N4 2.151(3)
Co3 O1 2.100(2)
Co3 O3 2.216(2)
Co3 O4 2.029(2)
Co3 O12 2.064(2)
Co3 N5 2.108(3)
Co3 N7 2.135(3)
Co4 O2 2.108(2)
Co4 O3 2.049(2)
Co4 O4 2.244(2)
Co4 O14 2.029(2)
Co4 N6 2.178(3)
Co4 N8 2.099(3)
F1 B1 1.355(6)
F2 B1 1.380(7)
F3 B1 1.339(6)
F4 B1 1.394(6)
O1 C6 1.379(4)
O2 C17 1.400(4)
O3 C28 1.380(4)
O4 C39 1.385(4)
O5 H5 0.8400
O5 C6 1.412(4)
O6 H6 0.8400
O6 C17 1.395(4)
O7 H7 0.8400
O7 C28 1.410(4)
O8 H8 0.8400
O8 C39 1.393(4)
O9 H9A 0.8776
O9 H9B 0.8773
O10 C45 1.248(4)
O11 C45 1.223(5)
O12 C47 1.277(4)
O13 C47 1.226(4)
O14 C49 1.257(4)
O15 C49 1.247(4)
O16 H16A 0.8704
O16 H16B 0.8704
N1 C1 1.345(4)
N1 C5 1.336(4)
N2 C7 1.341(4)
N2 C11 1.343(4)
N3 C12 1.334(4)
N3 C16 1.343(4)
N4 C18 1.341(4)
N4 C22 1.337(5)
N5 C23 1.345(4)
N5 C27 1.340(4)
N6 C29 1.340(4)
N6 C33 1.332(4)
N7 C34 1.340(4)
N7 C38 1.339(4)
N8 C40 1.342(4)
N8 C44 1.342(4)
C1 H1 0.9500
C1 C2 1.377(5)
C2 H2 0.9500
C2 C3 1.371(5)
C3 H3 0.9500
C3 C4 1.380(5)
C4 H4 0.9500
C4 C5 1.384(5)
C5 C6 1.535(4)
C6 C7 1.536(4)
C7 C8 1.387(5)
C8 H8A 0.9500
C8 C9 1.376(5)
C9 H9 0.9500
C9 C10 1.383(6)
C10 H10 0.9500
C10 C11 1.385(5)
C11 H11 0.9500
C12 H12 0.9500
C12 C13 1.366(5)
C13 H13 0.9500
C13 C14 1.381(6)
C14 H14 0.9500
C14 C15 1.382(5)
C15 H15 0.9500
C15 C16 1.382(4)
C16 C17 1.519(5)
C17 C18 1.538(5)
C18 C19 1.378(5)
C19 H19 0.9500
C19 C20 1.385(6)
C20 H20 0.9500
C20 C21 1.369(6)
C21 H21 0.9500
C21 C22 1.368(5)
C22 H22 0.9500
C23 H23 0.9500
C23 C24 1.374(5)
C24 H24 0.9500
C24 C25 1.383(5)
C25 H25 0.9500
C25 C26 1.384(5)
C26 H26 0.9500
C26 C27 1.377(4)
C27 C28 1.532(4)
C28 C29 1.537(5)
C29 C30 1.389(5)
C30 H30 0.9500
C30 C31 1.371(5)
C31 H31 0.9500
C31 C32 1.385(5)
C32 H32 0.9500
C32 C33 1.373(5)
C33 H33 0.9500
C34 H34 0.9500
C34 C35 1.366(5)
C35 H35 0.9500
C35 C36 1.385(5)
C36 H36 0.9500
C36 C37 1.374(5)
C37 H37 0.9500
C37 C38 1.380(5)
C38 C39 1.544(4)
C39 C40 1.529(4)
C40 C41 1.385(5)
C41 H41 0.9500
C41 C42 1.381(5)
C42 H42 0.9500
C42 C43 1.378(5)
C43 H43 0.9500
C43 C44 1.382(5)
C44 H44 0.9500
C45 C46 1.503(5)
C46 H46A 0.9800
C46 H46B 0.9800
C46 H46C 0.9800
C47 C48 1.512(4)
C48 H48A 0.9800
C48 H48B 0.9800
C48 H48C 0.9800
C49 C50 1.513(4)
C50 H50A 0.9800
C50 H50B 0.9800
C50 H50C 0.9800

loop_
_geom_torsion_atom_site_label_1
_geom_torsion_atom_site_label_2
_geom_torsion_atom_site_label_3
_geom_torsion_atom_site_label_4
_geom_torsion
Co1 O1 C6 O5 -92.7(3)
Co1 O1 C6 C5 24.2(3)
Co1 O1 C6 C7 146.48(19)
Co1 O2 C17 O6 161.4(2)
Co1 O2 C17 C16 43.3(3)
Co1 O2 C17 C18 -76.9(3)
Co1 O3 C28 O7 -36.8(3)
Co1 O3 C28 C27 79.6(3)
Co1 O3 C28 C29 -159.10(18)
Co1 N1 C1 C2 -174.1(3)
Co1 N1 C5 C4 174.0(3)
Co1 N1 C5 C6 -4.1(3)
Co1 N3 C12 C13 171.2(3)
Co1 N3 C16 C15 -173.2(3)
Co1 N3 C16 C17 6.2(4)
Co2 O1 C6 O5 155.52(19)
Co2 O1 C6 C5 -87.5(2)
Co2 O1 C6 C7 34.7(3)
Co2 O2 C17 O6 -87.2(3)
Co2 O2 C17 C16 154.7(2)
Co2 O2 C17 C18 34.5(3)
Co2 O4 C39 O8 -42.7(3)
Co2 O4 C39 C38 -163.04(18)
Co2 O4 C39 C40 76.8(3)
Co2 O10 C45 O11 -6.6(7)
Co2 O10 C45 C46 175.7(3)
Co2 N2 C7 C6 -2.0(4)
Co2 N2 C7 C8 -179.0(2)
Co2 N2 C11 C10 179.3(3)
Co2 N4 C18 C17 2.4(3)
Co2 N4 C18 C19 179.3(3)
Co2 N4 C22 C21 179.6(3)
Co3 O1 C6 O5 41.0(3)
Co3 O1 C6 C5 157.96(19)
Co3 O1 C6 C7 -79.8(3)
Co3 O3 C28 O7 -154.19(19)
Co3 O3 C28 C27 -37.8(3)
Co3 O3 C28 C29 83.6(2)
Co3 O4 C39 O8 90.1(3)
Co3 O4 C39 C38 -30.3(3)
Co3 O4 C39 C40 -150.5(2)
Co3 O12 C47 O13 2.8(5)
Co3 O12 C47 C48 -178.6(2)
Co3 N5 C23 C24 -175.8(3)
Co3 N5 C27 C26 176.5(3)
Co3 N5 C27 C28 -2.9(4)
Co3 N7 C34 C35 -178.4(2)
Co3 N7 C38 C37 -179.6(3)
Co3 N7 C38 C39 -1.4(3)
Co4 O2 C17 O6 45.9(4)
Co4 O2 C17 C16 -72.3(3)
Co4 O2 C17 C18 167.54(19)
Co4 O3 C28 O7 93.1(3)
Co4 O3 C28 C27 -150.48(19)
Co4 O3 C28 C29 -29.1(3)
Co4 O4 C39 O8 -158.47(19)
Co4 O4 C39 C38 81.1(2)
Co4 O4 C39 C40 -39.1(3)
Co4 O14 C49 O15 2.0(6)
Co4 O14 C49 C50 -178.5(3)
Co4 N6 C29 C28 4.8(3)
Co4 N6 C29 C30 -175.0(2)
Co4 N6 C33 C32 177.5(2)
Co4 N8 C40 C39 -4.2(4)
Co4 N8 C40 C41 177.3(3)
Co4 N8 C44 C43 -177.8(3)
O1 C6 C7 N2 -22.5(4)
O1 C6 C7 C8 154.4(3)
O2 C17 C18 N4 -23.0(4)
O2 C17 C18 C19 160.1(3)
O3 C28 C29 N6 14.5(4)
O3 C28 C29 C30 -165.6(3)
O4 C39 C40 N8 29.9(4)
O4 C39 C40 C41 -151.6(3)
O5 C6 C7 N2 -145.2(3)
O5 C6 C7 C8 31.8(4)
O6 C17 C18 N4 100.0(3)
O6 C17 C18 C19 -76.9(4)
O7 C28 C29 N6 -108.7(3)
O7 C28 C29 C30 71.2(4)
O8 C39 C40 N8 152.8(3)
O8 C39 C40 C41 -28.6(4)
N1 C1 C2 C3 0.1(6)
N1 C5 C6 O1 -12.4(4)
N1 C5 C6 O5 108.6(3)
N1 C5 C6 C7 -133.0(3)
N2 C7 C8 C9 -0.7(5)
N3 C12 C13 C14 1.0(6)
N3 C16 C17 O2 -33.4(4)
N3 C16 C17 O6 -154.8(3)
N3 C16 C17 C18 85.2(3)
N4 C18 C19 C20 1.3(6)
N5 C23 C24 C25 0.1(6)
N5 C27 C28 O3 27.8(4)
N5 C27 C28 O7 148.2(3)
N5 C27 C28 C29 -92.5(3)
N6 C29 C30 C31 -3.4(5)
N7 C34 C35 C36 -1.4(5)
N7 C38 C39 O4 19.5(4)
N7 C38 C39 O8 -103.7(3)
N7 C38 C39 C40 138.8(3)
N8 C40 C41 C42 0.0(5)
C1 N1 C5 C4 -1.8(5)
C1 N1 C5 C6 -179.9(3)
C1 C2 C3 C4 -0.9(6)
C2 C3 C4 C5 0.4(6)
C3 C4 C5 N1 1.0(5)
C3 C4 C5 C6 179.0(3)
C4 C5 C6 O1 169.5(3)
C4 C5 C6 O5 -69.5(4)
C4 C5 C6 C7 48.9(4)
C5 N1 C1 C2 1.2(5)
C5 C6 C7 N2 98.5(3)
C5 C6 C7 C8 -84.5(4)
C6 C7 C8 C9 -177.5(3)
C7 N2 C11 C10 0.9(6)
C7 C8 C9 C10 1.4(5)
C8 C9 C10 C11 -1.0(6)
C9 C10 C11 N2 -0.1(6)
C11 N2 C7 C6 176.6(3)
C11 N2 C7 C8 -0.4(5)
C12 N3 C16 C15 -0.3(5)
C12 N3 C16 C17 179.1(3)
C12 C13 C14 C15 -0.2(6)
C13 C14 C15 C16 -0.8(6)
C14 C15 C16 N3 1.1(6)
C14 C15 C16 C17 -178.3(3)
C15 C16 C17 O2 145.9(3)
C15 C16 C17 O6 24.6(4)
C15 C16 C17 C18 -95.5(4)
C16 N3 C12 C13 -0.8(6)
C16 C17 C18 N4 -141.7(3)
C16 C17 C18 C19 41.4(4)
C17 C18 C19 C20 178.1(3)
C18 N4 C22 C21 0.2(5)
C18 C19 C20 C21 -0.4(6)
C19 C20 C21 C22 -0.5(6)
C20 C21 C22 N4 0.7(6)
C22 N4 C18 C17 -178.2(3)
C22 N4 C18 C19 -1.3(5)
C23 N5 C27 C26 0.1(5)
C23 N5 C27 C28 -179.3(3)
C23 C24 C25 C26 -0.9(5)
C24 C25 C26 C27 1.2(5)
C25 C26 C27 N5 -0.9(5)
C25 C26 C27 C28 178.5(3)
C26 C27 C28 O3 -151.6(3)
C26 C27 C28 O7 -31.2(4)
C26 C27 C28 C29 88.1(4)
C27 N5 C23 C24 0.2(5)
C27 C28 C29 N6 134.9(3)
C27 C28 C29 C30 -45.2(4)
C28 C29 C30 C31 176.8(3)
C29 N6 C33 C32 1.1(5)
C29 C30 C31 C32 2.0(5)
C30 C31 C32 C33 0.7(5)
C31 C32 C33 N6 -2.4(5)
C33 N6 C29 C28 -178.3(3)
C33 N6 C29 C30 1.8(4)
C34 N7 C38 C37 1.5(4)
C34 N7 C38 C39 179.8(3)
C34 C35 C36 C37 0.6(5)
C35 C36 C37 C38 1.1(6)
C36 C37 C38 N7 -2.2(5)
C36 C37 C38 C39 179.6(3)
C37 C38 C39 O4 -162.3(3)
C37 C38 C39 O8 74.5(4)
C37 C38 C39 C40 -43.0(4)
C38 N7 C34 C35 0.3(5)
C38 C39 C40 N8 -88.9(3)
C38 C39 C40 C41 89.6(4)
C39 C40 C41 C42 -178.4(3)
C40 N8 C44 C43 -1.9(5)
C40 C41 C42 C43 -0.7(6)
C41 C42 C43 C44 0.0(6)
C42 C43 C44 N8 1.3(6)
C44 N8 C40 C39 179.8(3)
C44 N8 C40 C41 1.2(5)

loop_
_platon_squeeze_void_nr
_platon_squeeze_void_average_x
_platon_squeeze_void_average_y
_platon_squeeze_void_average_z
_platon_squeeze_void_volume
_platon_squeeze_void_count_electrons
_platon_squeeze_void_content
1 0.000 0.000 0.000 136 20 ' '
2 0.291 0.282 0.413 9 0 ' '
3 0.708 0.718 0.587 9 0 ' '
